data_2214041
loop_
_publ_author_name
'Bomfim, Jo\~ao A. S.'
'Dias, Marcos L.'
'Filgueiras, Carlos A. L.'
'Visentin, Lorenzo do C.'
'Bordinhao, Jairo'

_publ_section_title
;
 2,3-Bis[2-(trifluoromethyl)phenylimino]butane
;
_journal_coeditor_code BG2033
_journal_issue 7
_journal_name_full 'Acta Crystallographica Section E'
_journal_page_first o3150
_journal_page_last o3151
_journal_paper_doi 10.1107/S1600536807018508
_journal_volume 63
_journal_year 2007
_chemical_formula_iupac 'C18 H14 F6 N2'
_chemical_formula_moiety 'C18 H14 F6 N2'
_chemical_formula_sum 'C18 H14 F6 N2'
_chemical_formula_weight 372.31
_chemical_melting_point 432
_chemical_name_common 2,3-bis(2-trifluoromethylphenylimino)butane
_chemical_name_systematic
;
2,3-Bis[2-(trifluoromethyl)phenylimino]butane
;
_space_group_IT_number 14
_symmetry_cell_setting monoclinic
_symmetry_space_group_name_Hall '-P 2yn'
_symmetry_space_group_name_H-M 'P 1 21/n 1'
_atom_sites_solution_hydrogens geom
_atom_sites_solution_primary direct
_atom_sites_solution_secondary difmap
_audit_creation_method SHELXL-97
_cell_angle_alpha 90.00
_cell_angle_beta 95.26(3)
_cell_angle_gamma 90.00
_cell_formula_units_Z 2
_cell_length_a 10.472(2)
_cell_length_b 7.6884(15)
_cell_length_c 10.885(2)
_cell_measurement_reflns_used 75
_cell_measurement_temperature 295
_cell_measurement_theta_max 27.5
_cell_measurement_theta_min 1
_cell_volume 872.7(3)
_computing_cell_refinement 'PhiChi (Duisenberg <i>et al.</i>,  2000)'
_computing_data_collection 'COLLECT (Hooft, 1998)'
_computing_data_reduction 'DiRaX (Duisenberg,  1992)'
_computing_molecular_graphics 'ORTEP-3 for Windows (Farrugia, 1997)'
_computing_publication_material 'WinGX (Farrugia, 1999)'
_computing_structure_refinement 'SHELXL97 (Sheldrick, 1997)'
_computing_structure_solution 'SHELXS97 (Sheldrick, 1997)'
_diffrn_ambient_temperature 295
_diffrn_measured_fraction_theta_full 0.994
_diffrn_measured_fraction_theta_max 0.994
_diffrn_measurement_device '\k-geometry diffractometer'
_diffrn_measurement_device_type 'Nonius KappaCCD'
_diffrn_measurement_method '\f scans, and \w scans with \k'
_diffrn_radiation_monochromator graphite
_diffrn_radiation_source 'fine-focus sealed tube'
_diffrn_radiation_type MoK\a
_diffrn_radiation_wavelength 0.71073
_diffrn_reflns_av_R_equivalents 0.0462
_diffrn_reflns_av_sigmaI/netI 0.0613
_diffrn_reflns_limit_h_max 12
_diffrn_reflns_limit_h_min -11
_diffrn_reflns_limit_k_max 8
_diffrn_reflns_limit_k_min -9
_diffrn_reflns_limit_l_max 13
_diffrn_reflns_limit_l_min -12
_diffrn_reflns_number 5857
_diffrn_reflns_theta_full 25.50
_diffrn_reflns_theta_max 25.50
_diffrn_reflns_theta_min 3.25
_exptl_absorpt_coefficient_mu 0.129
_exptl_absorpt_correction_type none
_exptl_crystal_colour yellow
_exptl_crystal_density_diffrn 1.417
_exptl_crystal_density_method 'not measured'
_exptl_crystal_description block
_exptl_crystal_F_000 380
_exptl_crystal_size_max 0.30
_exptl_crystal_size_mid 0.25
_exptl_crystal_size_min 0.20
_refine_diff_density_max 0.186
_refine_diff_density_min -0.196
_refine_ls_extinction_method none
_refine_ls_goodness_of_fit_ref 0.993
_refine_ls_hydrogen_treatment constr
_refine_ls_matrix_type full
_refine_ls_number_parameters 119
_refine_ls_number_reflns 1618
_refine_ls_number_restraints 0
_refine_ls_restrained_S_all 0.993
_refine_ls_R_factor_all 0.1339
_refine_ls_R_factor_gt 0.0521
_refine_ls_shift/su_max 0.000
_refine_ls_shift/su_mean 0.000
_refine_ls_structure_factor_coef Fsqd
_refine_ls_weighting_details 'calc w=1/[\s^2^(Fo^2^)+(0.072P)^2^] where P=(Fo^2^+2Fc^2^)/3'
_refine_ls_weighting_scheme calc
_refine_ls_wR_factor_gt 0.1137
_refine_ls_wR_factor_ref 0.1351
_reflns_number_gt 838
_reflns_number_total 1618
_reflns_threshold_expression I>2\s(I)
_cod_data_source_file bg2033.cif
_cod_data_source_block I
_cod_original_sg_symbol_H-M 'P 21/n'
_cod_database_code 2214041
_cod_database_fobs_code 2214041

loop_
_symmetry_equiv_pos_as_xyz
'x, y, z'
'-x+1/2, y+1/2, -z+1/2'
'-x, -y, -z'
'x-1/2, -y-1/2, z-1/2'

loop_
_atom_site_type_symbol
_atom_site_label
_atom_site_fract_x
_atom_site_fract_y
_atom_site_fract_z
_atom_site_U_iso_or_equiv
_atom_site_adp_type
_atom_site_calc_flag
_atom_site_refinement_flags
_atom_site_occupancy
C C1 0.7479(2) 0.1110(3) 0.4026(2) 0.0437(6) Uani d . 1
C C2 0.8456(2) 0.2063(3) 0.4670(2) 0.0466(6) Uani d . 1
C C3 0.9677(2) 0.2095(3) 0.4246(3) 0.0607(8) Uani d . 1
H H3 1.0331 0.2729 0.4675 0.073 Uiso calc R 1
C C4 0.9916(2) 0.1195(4) 0.3200(3) 0.0687(9) Uani d . 1
H H4 1.0727 0.1236 0.2917 0.082 Uiso calc R 1
C C5 0.8964(3) 0.0240(4) 0.2574(3) 0.0693(8) Uani d . 1
H H5 0.9135 -0.0387 0.1877 0.083 Uiso calc R 1
C C6 0.7747(2) 0.0202(3) 0.2975(2) 0.0568(7) Uani d . 1
H H6 0.7103 -0.0436 0.2536 0.068 Uiso calc R 1
C C7 0.8207(3) 0.3032(4) 0.5807(3) 0.0646(8) Uani d . 1
C C8 0.56901(19) -0.0124(3) 0.4865(2) 0.0410(6) Uani d . 1
C C9 0.6330(2) -0.1808(3) 0.5217(2) 0.0598(8) Uani d . 1
H H9A 0.7207 -0.1769 0.5025 0.090 Uiso calc R 1
H H9B 0.5893 -0.2739 0.4767 0.090 Uiso calc R 1
H H9C 0.6304 -0.1999 0.6086 0.090 Uiso calc R 1
F F1 0.77137(15) 0.2042(2) 0.66622(14) 0.0813(6) Uani d . 1
F F2 0.92674(17) 0.3744(2) 0.63912(18) 0.1063(7) Uani d . 1
F F3 0.73749(19) 0.4341(2) 0.55998(18) 0.1135(7) Uani d . 1
N N1 0.61996(16) 0.1179(3) 0.43650(17) 0.0476(6) Uani d . 1

loop_
_atom_site_aniso_label
_atom_site_aniso_U_11
_atom_site_aniso_U_22
_atom_site_aniso_U_33
_atom_site_aniso_U_12
_atom_site_aniso_U_13
_atom_site_aniso_U_23
C1 0.0433(14) 0.0404(15) 0.0485(15) 0.0053(12) 0.0106(11) 0.0073(12)
C2 0.0466(14) 0.0407(15) 0.0528(16) -0.0035(12) 0.0055(12) 0.0089(12)
C3 0.0505(16) 0.0593(18) 0.072(2) -0.0059(13) 0.0034(14) 0.0144(16)
C4 0.0501(16) 0.080(2) 0.079(2) 0.0028(16) 0.0240(16) 0.0237(19)
C5 0.0708(18) 0.077(2) 0.0644(19) 0.0123(17) 0.0280(16) 0.0058(16)
C6 0.0558(16) 0.0596(18) 0.0558(16) -0.0013(13) 0.0104(13) -0.0023(14)
C7 0.0696(18) 0.0555(19) 0.067(2) -0.0040(16) -0.0035(15) -0.0020(17)
C8 0.0406(11) 0.0423(14) 0.0399(13) 0.0006(12) 0.0013(10) 0.0001(12)
C9 0.0525(15) 0.0579(18) 0.0701(19) 0.0114(13) 0.0123(13) 0.0142(14)
F1 0.0967(12) 0.0920(13) 0.0571(10) -0.0076(10) 0.0182(8) -0.0098(9)
F2 0.1086(13) 0.1095(15) 0.0978(14) -0.0364(11) -0.0063(11) -0.0343(12)
F3 0.1586(17) 0.0733(13) 0.1050(15) 0.0525(13) -0.0068(12) -0.0199(11)
N1 0.0419(11) 0.0477(13) 0.0538(13) 0.0012(10) 0.0087(9) 0.0019(11)

loop_
_atom_type_symbol
_atom_type_description
_atom_type_scat_dispersion_real
_atom_type_scat_dispersion_imag
_atom_type_scat_source
C C 0.0030 0.0020 'International Tables Vol C Tables 4.2.6.8 and 6.1.1.4'
H H 0.0000 0.0000 'International Tables Vol C Tables 4.2.6.8 and 6.1.1.4'
F F 0.0170 0.0100 'International Tables Vol C Tables 4.2.6.8 and 6.1.1.4'
N N 0.0060 0.0030 'International Tables Vol C Tables 4.2.6.8 and 6.1.1.4'

loop_
_geom_angle_atom_site_label_1
_geom_angle_atom_site_label_2
_geom_angle_atom_site_label_3
_geom_angle_site_symmetry_3
_geom_angle
_geom_angle_publ_flag
C6 C1 C2 . 118.9(2) ?
C6 C1 N1 . 119.9(2) ?
C2 C1 N1 . 121.0(2) ?
C1 C2 C3 . 119.6(2) ?
C1 C2 C7 . 120.4(2) ?
C3 C2 C7 . 120.0(2) ?
C4 C3 C2 . 120.4(3) ?
C4 C3 H3 . 119.8 ?
C2 C3 H3 . 119.8 ?
C5 C4 C3 . 120.2(2) ?
C5 C4 H4 . 119.9 ?
C3 C4 H4 . 119.9 ?
C4 C5 C6 . 120.2(3) ?
C4 C5 H5 . 119.9 ?
C6 C5 H5 . 119.9 ?
C5 C6 C1 . 120.7(3) ?
C5 C6 H6 . 119.7 ?
C1 C6 H6 . 119.7 ?
F3 C7 F1 . 104.9(2) y
F3 C7 F2 . 105.7(2) y
F1 C7 F2 . 104.9(2) y
F3 C7 C2 . 113.4(2) ?
F1 C7 C2 . 113.6(2) ?
F2 C7 C2 . 113.4(2) ?
N1 C8 C9 . 126.4(2) ?
N1 C8 C8 3_656 115.3(3) ?
C9 C8 C8 3_656 118.3(3) ?
C8 C9 H9A . 109.5 ?
C8 C9 H9B . 109.5 ?
H9A C9 H9B . 109.5 ?
C8 C9 H9C . 109.5 ?
H9A C9 H9C . 109.5 ?
H9B C9 H9C . 109.5 ?
C8 N1 C1 . 121.35(19) ?

loop_
_geom_bond_atom_site_label_1
_geom_bond_atom_site_label_2
_geom_bond_site_symmetry_2
_geom_bond_distance
_geom_bond_publ_flag
C1 C6 . 1.390(3) ?
C1 C2 . 1.394(3) y
C1 N1 . 1.423(3) ?
C2 C3 . 1.399(3) ?
C2 C7 . 1.488(4) y
C3 C4 . 1.375(4) ?
C3 H3 . 0.9300 ?
C4 C5 . 1.369(4) ?
C4 H4 . 0.9300 ?
C5 C6 . 1.385(3) ?
C5 H5 . 0.9300 ?
C6 H6 . 0.9300 ?
C7 F3 . 1.337(3) y
C7 F1 . 1.343(3) y
C7 F2 . 1.344(3) y
C8 N1 . 1.280(3) ?
C8 C9 . 1.491(3) y
C8 C8 3_656 1.513(4) ?
C9 H9A . 0.9600 ?
C9 H9B . 0.9600 ?
C9 H9C . 0.9600 ?

loop_
_geom_torsion_atom_site_label_1
_geom_torsion_atom_site_label_2
_geom_torsion_atom_site_label_3
_geom_torsion_atom_site_label_4
_geom_torsion_site_symmetry_1
_geom_torsion
C6 C1 C2 C3 . 0.3(3)
N1 C1 C2 C3 . -174.1(2)
C6 C1 C2 C7 . -179.3(2)
N1 C1 C2 C7 . 6.3(3)
C1 C2 C3 C4 . 0.1(4)
C7 C2 C3 C4 . 179.6(2)
C2 C3 C4 C5 . -0.9(4)
C3 C4 C5 C6 . 1.4(4)
C4 C5 C6 C1 . -1.0(4)
C2 C1 C6 C5 . 0.2(4)
N1 C1 C6 C5 . 174.6(2)
C1 C2 C7 F3 . -65.6(3)
C3 C2 C7 F3 . 114.9(3)
C1 C2 C7 F1 . 54.1(3)
C3 C2 C7 F1 . -125.4(3)
C1 C2 C7 F2 . 173.8(2)
C3 C2 C7 F2 . -5.8(4)
C9 C8 N1 C1 . 3.2(4)
C8 C8 N1 C1 3_656 -178.1(2)
C6 C1 N1 C8 . 76.0(3)
C2 C1 N1 C8 . -109.6(3)
